data_7130520
loop_
_publ_author_name
'Kaniewska-Laskowska, Kinga'
'Klimsiak, Katarzyna'
'Szynkiewicz, Natalia'
'Chojnacki, Jaros\/law'
'Grubba, Rafa\/l'

_publ_section_title
;
 Phosphinoborinium cation: a synthon for cationic B-P bond systems
;
_journal_name_full 'Chemical Communications'
_journal_paper_doi 10.1039/D2CC02933B
_journal_year 2022
_chemical_formula_moiety 'C16 Al F36 O4, 0.5(C44 H72 B2 N2 P2), 2(C H2 Cl2)'
_chemical_formula_sum 'C40 H40 Al B Cl4 F36 N O4 P'
_chemical_formula_weight 1493.29
_space_group_crystal_system monoclinic
_space_group_IT_number 14
_space_group_name_Hall '-P 2ybc'
_space_group_name_H-M_alt 'P 1 21/c 1'
_atom_sites_solution_hydrogens geom
_atom_sites_solution_primary dual
_atom_sites_solution_secondary difmap
_audit_creation_date 2022-03-28
_audit_creation_method
;
Olex2 1.2
(compiled 2018.05.29 svn.r3508 for OlexSys, GUI svn.r5506)
;
_audit_update_record
;
2022-03-30 deposited with the CCDC.	2022-08-12 downloaded from the CCDC.
;
_cell_angle_alpha 90
_cell_angle_beta 105.268(4)
_cell_angle_gamma 90
_cell_formula_units_Z 4
_cell_length_a 14.6428(8)
_cell_length_b 15.3495(10)
_cell_length_c 25.7474(14)
_cell_measurement_reflns_used 15011
_cell_measurement_temperature 120
_cell_measurement_theta_max 25.89
_cell_measurement_theta_min 2.00
_cell_volume 5582.7(6)
_computing_cell_refinement 'X-Area Recipe 1.33.0.0 (STOE, 2015)'
_computing_data_collection 'X-Area WinXpose 2.0.22.0 (STOE, 2016)'
_computing_data_reduction 'X-Area Integrate 1.72.0.0 (STOE, 2018) X-Area X-Red32 1.63.4.0 (STOE, 2017)'
_computing_molecular_graphics 'Olex2 (Dolomanov et al., 2009)'
_computing_publication_material 'Olex2 (Dolomanov et al., 2009)'
_computing_structure_refinement 'ShelXL (Sheldrick, 2015)'
_computing_structure_solution 'ShelXT (Sheldrick, 2015)'
_diffrn_ambient_temperature 120.0
_diffrn_detector_area_resol_mean 6.67
_diffrn_measured_fraction_theta_full 0.999
_diffrn_measured_fraction_theta_max 0.999
_diffrn_measurement_device_type 'STOE IPDS 2T'
_diffrn_measurement_method 'rotation method, \w scans'
_diffrn_radiation_type MoK\a
_diffrn_radiation_wavelength 0.71073
_diffrn_reflns_av_R_equivalents 0.0342
_diffrn_reflns_av_unetI/netI 0.0316
_diffrn_reflns_Laue_measured_fraction_full 0.999
_diffrn_reflns_Laue_measured_fraction_max 0.999
_diffrn_reflns_limit_h_max 17
_diffrn_reflns_limit_h_min -18
_diffrn_reflns_limit_k_max 18
_diffrn_reflns_limit_k_min -18
_diffrn_reflns_limit_l_max 31
_diffrn_reflns_limit_l_min -30
_diffrn_reflns_number 34189
_diffrn_reflns_point_group_measured_fraction_full 0.999
_diffrn_reflns_point_group_measured_fraction_max 0.999
_diffrn_reflns_theta_full 25.242
_diffrn_reflns_theta_max 25.999
_diffrn_reflns_theta_min 2.299
_diffrn_source 'GeniX Mo, 0.05 x 0.05 mm2 microfocus'
_exptl_absorpt_coefficient_mu 0.419
_exptl_absorpt_correction_type none
_exptl_crystal_colour colourless
_exptl_crystal_colour_primary colourless
_exptl_crystal_density_diffrn 1.777
_exptl_crystal_density_method 'not measured'
_exptl_crystal_description prism
_exptl_crystal_F_000 2976
_exptl_crystal_size_max 0.42
_exptl_crystal_size_mid 0.23
_exptl_crystal_size_min 0.16
_refine_diff_density_max 1.680
_refine_diff_density_min -1.563
_refine_diff_density_rms 0.136
_refine_ls_extinction_coef 0.0022(6)
_refine_ls_extinction_expression Fc^*^=kFc[1+0.001xFc^2^\l^3^/sin(2\q)]^-1/4^
_refine_ls_extinction_method 'SHELXL-2018/3 (Sheldrick 2018)'
_refine_ls_goodness_of_fit_ref 1.025
_refine_ls_hydrogen_treatment constr
_refine_ls_matrix_type full
_refine_ls_number_parameters 846
_refine_ls_number_reflns 10939
_refine_ls_number_restraints 21
_refine_ls_restrained_S_all 1.024
_refine_ls_R_factor_all 0.1132
_refine_ls_R_factor_gt 0.0869
_refine_ls_shift/su_max 0.001
_refine_ls_shift/su_mean 0.000
_refine_ls_structure_factor_coef Fsqd
_refine_ls_weighting_details 'w=1/[\s^2^(Fo^2^)+(0.1626P)^2^+19.7087P] where P=(Fo^2^+2Fc^2^)/3'
_refine_ls_weighting_scheme calc
_refine_ls_wR_factor_gt 0.2461
_refine_ls_wR_factor_ref 0.2717
_reflns_Friedel_coverage 0.000
_reflns_number_gt 8075
_reflns_number_total 10939
_reflns_threshold_expression 'I > 2\s(I)'
_cod_data_source_file d2cc02933b2.cif
_cod_data_source_block A
_cod_database_code 7130520
_shelx_shelxl_version_number 2018/3
_shelx_space_group_comment
;
The symmetry employed for this shelxl refinement is uniquely defined
by the following loop, which should always be used as a source of
symmetry information in preference to the above space-group names.
They are only intended as comments.
;
_shelx_estimated_absorpt_t_max 0.936
_shelx_estimated_absorpt_t_min 0.844
_olex2_refinement_description
;
1. Fixed Uiso
 At 1.2 times of:
  All C(H) groups, All C(H,H) groups
 At 1.5 times of:
  All C(H,H,H) groups
2. Restrained distances
 F1-F2 \\sim F2-F3 \\sim F3-F1
 with sigma of 0.02
 F1A-F2A \\sim F2A-F3A \\sim F3A-F1A
 with sigma of 0.02
 F7-F8 \\sim F8-F9 \\sim F9-F7
 with sigma of 0.02
 F7A-F8A \\sim F8A-F9A \\sim F9A-F7A
 with sigma of 0.02
 C26A-F7A \\sim C26A-F8A \\sim C26A-F9A
 with sigma of 0.02
 C25A-F4A \\sim C25A-F5A \\sim C25A-F6A
 with sigma of 0.02
 C24A-F1A \\sim C24A-F2A \\sim C24A-F3A
 with sigma of 0.02
3. Others
 Sof(F9A)=Sof(C26A)=Sof(F7A)=Sof(F8A)=Sof(C25A)=Sof(F6A)=Sof(F5A)=Sof(F4A)=
 Sof(C24A)=Sof(F1A)=Sof(F3A)=Sof(F2A)=1-FVAR(1)
 Sof(F1)=Sof(F2)=Sof(F3)=Sof(F4)=Sof(F5)=Sof(F6)=Sof(F7)=Sof(F8)=Sof(F9)=
 Sof(C24)=Sof(C25)=Sof(C26)=FVAR(1)
4.a Ternary CH refined with riding coordinates:
 C11(H11), C17(H17)
4.b Secondary CH2 refined with riding coordinates:
 C39(H39A,H39B), C40(H40A,H40B), C12(H12A,H12B), C13(H13A,H13B), C14(H14A,
 H14B), C15(H15A,H15B), C16(H16A,H16B), C18(H18A,H18B), C19(H19A,H19B),
 C20(H20A,H20B), C21(H21A,H21B), C22(H22A,H22B)
4.c Aromatic/amide H refined with riding coordinates:
 C6(H6), C7(H7), C8(H8), C9(H9), C10(H10)
4.d Idealised Me refined as rotating group:
 C2(H2A,H2B,H2C), C3(H3A,H3B,H3C), C4(H4A,H4B,H4C)
;
_olex2_submission_special_instructions 'No special instructions were received'

loop_
_space_group_symop_operation_xyz
'x, y, z'
'-x, y+1/2, -z+1/2'
'-x, -y, -z'
'x, -y-1/2, z-1/2'

loop_
_atom_site_label
_atom_site_type_symbol
_atom_site_fract_x
_atom_site_fract_y
_atom_site_fract_z
_atom_site_U_iso_or_equiv
_atom_site_adp_type
_atom_site_occupancy
_atom_site_site_symmetry_order
_atom_site_calc_flag
_atom_site_refinement_flags_posn
_atom_site_refinement_flags_adp
_atom_site_refinement_flags_occupancy
_atom_site_disorder_assembly
_atom_site_disorder_group
Cl1 Cl 0.2443(2) 0.55576(17) 0.10904(11) 0.0939(8) Uani 1 1 d . . . . .
Cl2 Cl 0.3180(3) 0.4860(2) 0.21443(12) 0.1150(11) Uani 1 1 d . . . . .
C39 C 0.2205(8) 0.5300(7) 0.1715(4) 0.093(3) Uani 1 1 d . . . . .
H39A H 0.201750 0.583504 0.187528 0.112 Uiso 1 1 calc R . . . .
H39B H 0.167305 0.488136 0.165414 0.112 Uiso 1 1 calc R . . . .
Cl3 Cl 0.13685(19) 0.33308(18) 0.08451(14) 0.0987(9) Uani 1 1 d . . . . .
Cl4 Cl -0.0029(2) 0.35976(18) -0.01894(15) 0.1055(9) Uani 1 1 d . . . . .
C40 C 0.0850(10) 0.4065(7) 0.0359(6) 0.117(5) Uani 1 1 d . . . . .
H40A H 0.134681 0.433738 0.021619 0.140 Uiso 1 1 calc R . . . .
H40B H 0.055280 0.453108 0.052437 0.140 Uiso 1 1 calc R . . . .
P1 P 0.57741(7) 0.45086(7) 0.53411(4) 0.0179(3) Uani 1 1 d . . . . .
N1 N 0.3778(2) 0.3699(2) 0.50791(13) 0.0172(7) Uani 1 1 d . . . . .
C1 C 0.6067(3) 0.4634(3) 0.60950(17) 0.0212(9) Uani 1 1 d . . . . .
C2 C 0.6887(3) 0.5266(3) 0.62873(18) 0.0257(10) Uani 1 1 d . . . . .
H2A H 0.744691 0.504078 0.619070 0.039 Uiso 1 1 calc GR . . . .
H2B H 0.702813 0.533031 0.667911 0.039 Uiso 1 1 calc GR . . . .
H2C H 0.671477 0.583425 0.611594 0.039 Uiso 1 1 calc GR . . . .
C3 C 0.5183(3) 0.5007(3) 0.62305(19) 0.0291(10) Uani 1 1 d . . . . .
H3A H 0.501690 0.556673 0.604670 0.044 Uiso 1 1 calc GR . . . .
H3B H 0.531349 0.509293 0.662033 0.044 Uiso 1 1 calc GR . . . .
H3C H 0.465425 0.459914 0.611068 0.044 Uiso 1 1 calc GR . . . .
C4 C 0.6311(4) 0.3745(3) 0.63662(19) 0.0290(10) Uani 1 1 d . . . . .
H4A H 0.576599 0.335450 0.625003 0.043 Uiso 1 1 calc GR . . . .
H4B H 0.646749 0.381658 0.675797 0.043 Uiso 1 1 calc GR . . . .
H4C H 0.685497 0.349633 0.626401 0.043 Uiso 1 1 calc GR . . . .
C5 C 0.6521(3) 0.3734(3) 0.51224(17) 0.0210(9) Uani 1 1 d . . . . .
C6 C 0.7505(3) 0.3710(3) 0.5336(2) 0.0266(10) Uani 1 1 d . . . . .
H6 H 0.780066 0.410015 0.561663 0.032 Uiso 1 1 calc R . . . .
C7 C 0.8047(3) 0.3123(3) 0.5141(2) 0.0304(11) Uani 1 1 d . . . . .
H7 H 0.871487 0.311499 0.528180 0.036 Uiso 1 1 calc R . . . .
C8 C 0.7612(4) 0.2545(3) 0.4738(2) 0.0320(11) Uani 1 1 d . . . . .
H8 H 0.798764 0.213385 0.461063 0.038 Uiso 1 1 calc R . . . .
C9 C 0.6653(4) 0.2556(3) 0.4519(2) 0.0313(11) Uani 1 1 d . . . . .
H9 H 0.636560 0.215947 0.424085 0.038 Uiso 1 1 calc R . . . .
C10 C 0.6101(3) 0.3154(3) 0.47087(18) 0.0243(9) Uani 1 1 d . . . . .
H10 H 0.543519 0.316800 0.455635 0.029 Uiso 1 1 calc R . . . .
C11 C 0.2734(3) 0.3876(3) 0.49018(17) 0.0192(8) Uani 1 1 d . . . . .
H11 H 0.265410 0.437187 0.464209 0.023 Uiso 1 1 calc R . . . .
C12 C 0.2352(3) 0.4202(3) 0.53685(18) 0.0249(9) Uani 1 1 d . . . . .
H12A H 0.240072 0.373200 0.563763 0.030 Uiso 1 1 calc R . . . .
H12B H 0.273777 0.470106 0.554733 0.030 Uiso 1 1 calc R . . . .
C13 C 0.1315(3) 0.4485(3) 0.5157(2) 0.0306(11) Uani 1 1 d . . . . .
H13A H 0.106301 0.465188 0.546416 0.037 Uiso 1 1 calc R . . . .
H13B H 0.127839 0.500132 0.492220 0.037 Uiso 1 1 calc R . . . .
C14 C 0.0713(3) 0.3756(4) 0.4841(2) 0.0333(11) Uani 1 1 d . . . . .
H14A H 0.069099 0.326448 0.508669 0.040 Uiso 1 1 calc R . . . .
H14B H 0.005765 0.396883 0.469203 0.040 Uiso 1 1 calc R . . . .
C15 C 0.1104(3) 0.3439(3) 0.4387(2) 0.0302(11) Uani 1 1 d . . . . .
H15A H 0.107022 0.391615 0.412337 0.036 Uiso 1 1 calc R . . . .
H15B H 0.071200 0.295018 0.419939 0.036 Uiso 1 1 calc R . . . .
C16 C 0.2132(3) 0.3137(3) 0.45960(18) 0.0228(9) Uani 1 1 d . . . . .
H16A H 0.216325 0.262950 0.483713 0.027 Uiso 1 1 calc R . . . .
H16B H 0.238003 0.295618 0.428999 0.027 Uiso 1 1 calc R . . . .
C17 C 0.4173(3) 0.2857(3) 0.53322(17) 0.0187(8) Uani 1 1 d . . . . .
H17 H 0.486755 0.295826 0.547987 0.022 Uiso 1 1 calc R . . . .
C18 C 0.4084(3) 0.2106(3) 0.49279(18) 0.0216(9) Uani 1 1 d . . . . .
H18A H 0.341478 0.192025 0.479977 0.026 Uiso 1 1 calc R . . . .
H18B H 0.429980 0.229915 0.461304 0.026 Uiso 1 1 calc R . . . .
C19 C 0.4690(3) 0.1350(3) 0.5205(2) 0.0271(10) Uani 1 1 d . . . . .
H19A H 0.535930 0.153713 0.532798 0.033 Uiso 1 1 calc R . . . .
H19B H 0.465076 0.086503 0.494654 0.033 Uiso 1 1 calc R . . . .
C20 C 0.4357(4) 0.1034(3) 0.5687(2) 0.0325(11) Uani 1 1 d . . . . .
H20A H 0.370692 0.079797 0.556011 0.039 Uiso 1 1 calc R . . . .
H20B H 0.477570 0.055764 0.587081 0.039 Uiso 1 1 calc R . . . .
C21 C 0.4367(4) 0.1770(3) 0.6086(2) 0.0295(10) Uani 1 1 d . . . . .
H21A H 0.503037 0.194000 0.625623 0.035 Uiso 1 1 calc R . . . .
H21B H 0.408634 0.155933 0.637296 0.035 Uiso 1 1 calc R . . . .
C22 C 0.3810(3) 0.2579(3) 0.58139(18) 0.0248(9) Uani 1 1 d . . . . .
H22A H 0.312741 0.243891 0.569101 0.030 Uiso 1 1 calc R . . . .
H22B H 0.389300 0.306264 0.607658 0.030 Uiso 1 1 calc R . . . .
B1 B 0.4399(3) 0.4345(3) 0.50255(19) 0.0191(9) Uani 1 1 d . . . . .
Al1 Al 0.79071(9) 0.52739(8) 0.23082(5) 0.0180(3) Uani 1 1 d . . . . .
F1 F 1.1373(4) 0.6186(4) 0.3153(4) 0.082(3) Uani 0.839(9) 1 d D . P A 1
F2 F 1.0719(5) 0.4935(5) 0.2984(3) 0.072(2) Uani 0.839(9) 1 d D . P A 1
F3 F 1.0634(4) 0.5833(5) 0.2336(3) 0.083(2) Uani 0.839(9) 1 d D . P A 1
F4 F 1.0242(5) 0.5613(4) 0.3823(2) 0.072(2) Uani 0.839(9) 1 d . . P A 1
F5 F 1.0264(7) 0.7007(5) 0.3706(2) 0.087(3) Uani 0.839(9) 1 d . . P A 1
F6 F 0.8856(6) 0.6353(4) 0.3612(3) 0.0600(18) Uani 0.839(9) 1 d . . P A 1
F7 F 1.0217(7) 0.7486(7) 0.2667(5) 0.059(4) Uani 0.839(9) 1 d D . P A 1
F8 F 0.9061(6) 0.6866(6) 0.2096(3) 0.049(2) Uani 0.839(9) 1 d D . P A 1
F9 F 0.8825(4) 0.7458(3) 0.2813(3) 0.0621(16) Uani 0.839(9) 1 d D . P A 1
F10 F 0.9518(2) 0.4219(3) 0.18825(17) 0.0567(10) Uani 1 1 d . . . . .
F11 F 0.9596(3) 0.5100(3) 0.1238(2) 0.0744(13) Uani 1 1 d . . . . .
F12 F 0.9292(3) 0.3725(3) 0.1079(2) 0.0682(12) Uani 1 1 d . . . . .
F13 F 0.7988(3) 0.5898(3) 0.07415(16) 0.0659(12) Uani 1 1 d . . . . .
F14 F 0.8032(4) 0.4676(3) 0.03238(16) 0.0787(15) Uani 1 1 d . . . . .
F15 F 0.6769(3) 0.5047(3) 0.05537(15) 0.0611(11) Uani 1 1 d . . . . .
F16 F 0.6677(2) 0.3897(3) 0.13277(15) 0.0513(9) Uani 1 1 d . . . . .
F17 F 0.7985(3) 0.3191(2) 0.16401(14) 0.0479(9) Uani 1 1 d . . . . .
F18 F 0.7378(3) 0.3311(3) 0.07878(16) 0.0671(12) Uani 1 1 d . . . . .
F19 F 0.7013(3) 0.7981(2) 0.21429(19) 0.0681(13) Uani 1 1 d . . . . .
F20 F 0.7088(2) 0.7117(2) 0.14808(13) 0.0448(8) Uani 1 1 d . . . . .
F21 F 0.5758(3) 0.7693(3) 0.14668(15) 0.0556(10) Uani 1 1 d . . . . .
F22 F 0.5396(3) 0.7611(3) 0.24444(17) 0.0604(11) Uani 1 1 d . . . . .
F23 F 0.6680(3) 0.7192(3) 0.29982(13) 0.0554(10) Uani 1 1 d . . . . .
F24 F 0.5508(3) 0.6260(4) 0.27799(19) 0.0777(15) Uani 1 1 d . . . . .
F25 F 0.5765(3) 0.5943(3) 0.12560(14) 0.0584(10) Uani 1 1 d . . . . .
F26 F 0.5556(2) 0.5201(2) 0.19536(15) 0.0478(9) Uani 1 1 d . . . . .
F27 F 0.4696(2) 0.6334(3) 0.16896(18) 0.0593(11) Uani 1 1 d . . . . .
F28 F 0.8763(3) 0.4342(2) 0.36624(13) 0.0487(9) Uani 1 1 d . . . . .
F29 F 0.9168(2) 0.3522(2) 0.30888(14) 0.0425(8) Uani 1 1 d . . . . .
F30 F 0.8523(3) 0.2957(2) 0.36680(14) 0.0504(9) Uani 1 1 d . . . . .
F31 F 0.7048(3) 0.5068(2) 0.33088(13) 0.0449(8) Uani 1 1 d . . . . .
F32 F 0.6918(3) 0.3891(2) 0.37250(15) 0.0586(11) Uani 1 1 d . . . . .
F33 F 0.5956(2) 0.4146(3) 0.29446(17) 0.0540(10) Uani 1 1 d . . . . .
F34 F 0.7786(3) 0.2387(2) 0.26080(15) 0.0472(9) Uani 1 1 d . . . . .
F35 F 0.6793(3) 0.2437(2) 0.30951(16) 0.0513(9) Uani 1 1 d . . . . .
F36 F 0.6411(2) 0.2964(2) 0.22887(15) 0.0461(8) Uani 1 1 d . . . . .
O1 O 0.8984(2) 0.5532(2) 0.27386(14) 0.0293(7) Uani 1 1 d . . . . .
O2 O 0.7933(3) 0.5159(2) 0.16462(14) 0.0329(8) Uani 1 1 d . . . . .
O3 O 0.7140(2) 0.6116(2) 0.23284(14) 0.0286(7) Uani 1 1 d . . . . .
O4 O 0.7587(2) 0.4282(2) 0.25187(13) 0.0244(7) Uani 1 1 d . . . . .
C23 C 0.9658(4) 0.6143(3) 0.2922(2) 0.0327(11) Uani 1 1 d . . . . .
C24 C 1.0613(5) 0.5762(6) 0.2851(5) 0.067(3) Uani 0.839(9) 1 d . . P A 1
C25 C 0.9781(7) 0.6276(6) 0.3531(3) 0.060(3) Uani 0.839(9) 1 d . . P A 1
C26 C 0.9454(5) 0.7009(5) 0.2617(3) 0.0419(18) Uani 0.839(9) 1 d . . P A 1
C27 C 0.8087(4) 0.4624(4) 0.12591(19) 0.0313(11) Uani 1 1 d . . . . .
C28 C 0.9124(5) 0.4378(4) 0.1364(3) 0.0511(16) Uani 1 1 d . . . . .
C29 C 0.7709(5) 0.5049(4) 0.0714(3) 0.0518(16) Uani 1 1 d . . . . .
C30 C 0.7520(4) 0.3730(4) 0.1258(2) 0.0427(13) Uani 1 1 d . . . . .
C31 C 0.6336(3) 0.6564(3) 0.21245(18) 0.0262(10) Uani 1 1 d . . . . .
C32 C 0.6557(5) 0.7358(4) 0.1796(3) 0.0476(15) Uani 1 1 d . . . . .
C33 C 0.5986(6) 0.6935(5) 0.2598(3) 0.0610(19) Uani 1 1 d . . . . .
C34 C 0.5552(5) 0.6010(4) 0.1750(3) 0.0501(15) Uani 1 1 d . . . . .
C35 C 0.7524(3) 0.3786(3) 0.29406(18) 0.0252(10) Uani 1 1 d . . . . .
C36 C 0.8516(4) 0.3648(4) 0.3344(2) 0.0371(12) Uani 1 1 d . . . . .
C37 C 0.6849(4) 0.4231(4) 0.3236(2) 0.0420(13) Uani 1 1 d . . . . .
C38 C 0.7121(4) 0.2877(4) 0.2730(3) 0.0399(13) Uani 1 1 d . . . . .
F9A F 0.895(3) 0.701(3) 0.2092(19) 0.044(13) Uiso 0.161(9) 1 d D . P A 2
C26A C 0.9765(16) 0.6784(15) 0.2461(11) 0.018(6) Uiso 0.161(9) 1 d D . P A 2
F7A F 1.022(3) 0.754(3) 0.264(2) 0.028(12) Uiso 0.161(9) 1 d D . P A 2
F8A F 1.0312(15) 0.6372(16) 0.2187(9) 0.045(6) Uiso 0.161(9) 1 d D . P A 2
C25A C 0.9232(16) 0.6800(16) 0.3291(10) 0.024(6) Uiso 0.161(9) 1 d D . P A 2
F6A F 0.8607(18) 0.7374(16) 0.3058(10) 0.044(6) Uiso 0.161(9) 1 d D . P A 2
F5A F 0.9892(19) 0.7259(19) 0.3611(13) 0.050(8) Uiso 0.161(9) 1 d D . P A 2
F4A F 0.922(3) 0.631(3) 0.3698(15) 0.048(10) Uiso 0.161(9) 1 d D . P A 2
C24A C 1.049(3) 0.580(2) 0.3210(14) 0.059(12) Uiso 0.161(9) 1 d D . P A 2
F1A F 1.119(3) 0.637(2) 0.3330(14) 0.062(11) Uiso 0.161(9) 1 d D . P A 2
F3A F 1.079(4) 0.518(3) 0.2935(17) 0.074(15) Uiso 0.161(9) 1 d D . P A 2
F2A F 1.051(2) 0.5427(18) 0.3671(12) 0.045(8) Uiso 0.161(9) 1 d D . P A 2

loop_
_atom_site_aniso_label
_atom_site_aniso_U_11
_atom_site_aniso_U_22
_atom_site_aniso_U_33
_atom_site_aniso_U_23
_atom_site_aniso_U_13
_atom_site_aniso_U_12
Cl1 0.116(2) 0.0807(15) 0.0765(15) 0.0140(12) 0.0102(14) -0.0170(14)
Cl2 0.143(3) 0.134(3) 0.0727(16) 0.0258(17) 0.0361(17) 0.013(2)
C39 0.094(7) 0.096(7) 0.100(7) -0.032(6) 0.043(6) -0.007(6)
Cl3 0.0765(15) 0.0853(17) 0.140(2) -0.0150(16) 0.0384(16) 0.0121(13)
Cl4 0.0898(17) 0.0773(16) 0.151(3) 0.0126(17) 0.0349(18) 0.0044(13)
C40 0.158(12) 0.069(6) 0.155(12) -0.021(7) 0.098(10) -0.036(7)
P1 0.0178(5) 0.0166(5) 0.0173(5) 0.0017(4) 0.0008(4) -0.0002(4)
N1 0.0186(17) 0.0170(17) 0.0147(16) 0.0007(13) 0.0021(13) 0.0006(13)
C1 0.021(2) 0.024(2) 0.0157(19) -0.0001(16) 0.0008(16) -0.0019(17)
C2 0.029(2) 0.025(2) 0.021(2) -0.0026(18) 0.0020(18) -0.0053(19)
C3 0.027(2) 0.038(3) 0.023(2) -0.001(2) 0.0074(18) 0.001(2)
C4 0.035(3) 0.027(2) 0.021(2) 0.0035(18) -0.0013(19) -0.005(2)
C5 0.022(2) 0.019(2) 0.021(2) 0.0036(17) 0.0054(17) 0.0011(17)
C6 0.024(2) 0.024(2) 0.030(2) 0.0008(19) 0.0029(19) 0.0029(18)
C7 0.024(2) 0.032(3) 0.036(3) 0.004(2) 0.009(2) 0.009(2)
C8 0.041(3) 0.024(2) 0.035(3) 0.004(2) 0.019(2) 0.010(2)
C9 0.043(3) 0.026(2) 0.028(2) -0.0024(19) 0.014(2) 0.002(2)
C10 0.026(2) 0.025(2) 0.023(2) -0.0002(18) 0.0077(18) -0.0034(18)
C11 0.016(2) 0.019(2) 0.020(2) 0.0008(16) 0.0017(16) 0.0005(16)
C12 0.024(2) 0.029(2) 0.021(2) -0.0019(18) 0.0048(18) 0.0036(18)
C13 0.029(2) 0.033(3) 0.033(3) 0.002(2) 0.013(2) 0.009(2)
C14 0.019(2) 0.040(3) 0.042(3) 0.004(2) 0.010(2) 0.006(2)
C15 0.015(2) 0.036(3) 0.035(3) 0.000(2) -0.0007(19) 0.0011(19)
C16 0.016(2) 0.026(2) 0.025(2) -0.0019(18) 0.0017(17) -0.0016(17)
C17 0.0186(19) 0.017(2) 0.018(2) 0.0011(16) 0.0008(16) 0.0002(16)
C18 0.021(2) 0.019(2) 0.023(2) -0.0021(17) 0.0018(17) 0.0008(17)
C19 0.028(2) 0.018(2) 0.032(2) 0.0005(18) 0.0027(19) 0.0011(18)
C20 0.036(3) 0.019(2) 0.039(3) 0.008(2) 0.002(2) -0.0004(19)
C21 0.033(3) 0.027(2) 0.027(2) 0.0085(19) 0.005(2) 0.001(2)
C22 0.027(2) 0.026(2) 0.021(2) 0.0050(18) 0.0049(18) -0.0009(18)
B1 0.020(2) 0.018(2) 0.018(2) -0.0008(18) 0.0027(18) -0.0005(18)
Al1 0.0170(6) 0.0189(6) 0.0171(6) -0.0002(5) 0.0031(5) -0.0009(5)
F1 0.021(2) 0.067(4) 0.138(7) 0.027(4) -0.014(3) -0.014(2)
F2 0.027(3) 0.045(3) 0.135(7) 0.018(4) 0.005(3) 0.006(2)
F3 0.068(4) 0.090(5) 0.108(5) 0.000(4) 0.053(4) -0.011(3)
F4 0.083(5) 0.061(4) 0.044(3) 0.024(3) -0.030(3) -0.029(3)
F5 0.140(7) 0.057(4) 0.042(3) -0.005(3) -0.015(4) -0.062(4)
F6 0.083(6) 0.052(3) 0.052(3) -0.010(2) 0.030(4) -0.018(4)
F7 0.052(4) 0.047(4) 0.068(6) 0.018(3) -0.003(2) -0.032(3)
F8 0.050(4) 0.044(4) 0.039(3) 0.020(3) -0.010(2) -0.018(3)
F9 0.056(3) 0.030(2) 0.093(4) 0.003(2) 0.007(3) 0.000(2)
F10 0.0336(18) 0.055(2) 0.072(3) 0.021(2) -0.0034(17) 0.0092(16)
F11 0.048(2) 0.082(3) 0.105(4) 0.011(3) 0.041(2) 0.000(2)
F12 0.070(3) 0.051(2) 0.101(3) 0.004(2) 0.054(3) 0.026(2)
F13 0.097(3) 0.058(2) 0.054(2) 0.030(2) 0.041(2) 0.035(2)
F14 0.131(4) 0.078(3) 0.039(2) 0.009(2) 0.045(3) 0.036(3)
F15 0.060(2) 0.075(3) 0.0380(19) 0.0112(19) -0.0057(17) 0.023(2)
F16 0.0319(17) 0.068(2) 0.050(2) -0.0185(18) 0.0048(15) -0.0042(16)
F17 0.065(2) 0.0313(17) 0.0462(19) 0.0024(15) 0.0131(17) 0.0107(16)
F18 0.092(3) 0.065(3) 0.045(2) -0.0268(19) 0.019(2) -0.009(2)
F19 0.068(3) 0.0277(17) 0.087(3) 0.0033(18) -0.018(2) -0.0068(17)
F20 0.0453(18) 0.055(2) 0.0375(17) 0.0126(15) 0.0171(15) 0.0019(16)
F21 0.053(2) 0.059(2) 0.051(2) 0.0265(18) 0.0056(17) 0.0233(18)
F22 0.061(2) 0.061(2) 0.062(2) -0.0087(19) 0.0208(19) 0.032(2)
F23 0.071(2) 0.064(2) 0.0292(17) -0.0112(16) 0.0099(17) 0.015(2)
F24 0.068(3) 0.115(4) 0.068(3) 0.041(3) 0.049(2) 0.027(3)
F25 0.067(2) 0.065(2) 0.0341(18) -0.0174(17) -0.0021(17) 0.010(2)
F26 0.0420(18) 0.0323(17) 0.062(2) 0.0056(15) 0.0021(16) -0.0073(14)
F27 0.0272(17) 0.058(2) 0.082(3) -0.002(2) -0.0028(17) 0.0068(16)
F28 0.062(2) 0.0474(19) 0.0280(16) -0.0008(14) -0.0031(15) -0.0123(17)
F29 0.0289(15) 0.0483(19) 0.0482(19) 0.0068(15) 0.0066(14) 0.0022(14)
F30 0.060(2) 0.0423(19) 0.0452(19) 0.0224(16) 0.0074(17) 0.0055(16)
F31 0.075(2) 0.0292(16) 0.0385(17) 0.0000(13) 0.0296(17) 0.0097(15)
F32 0.093(3) 0.047(2) 0.051(2) 0.0161(17) 0.046(2) 0.015(2)
F33 0.0374(18) 0.061(2) 0.072(3) 0.010(2) 0.0295(18) 0.0112(17)
F34 0.060(2) 0.0244(15) 0.062(2) -0.0058(15) 0.0242(18) 0.0033(14)
F35 0.058(2) 0.0357(18) 0.066(2) 0.0120(16) 0.0249(19) -0.0147(16)
F36 0.0414(18) 0.0368(17) 0.056(2) -0.0072(15) 0.0050(16) -0.0171(14)
O1 0.0216(16) 0.0286(17) 0.0321(18) 0.0036(14) -0.0031(13) -0.0073(13)
O2 0.046(2) 0.0322(18) 0.0225(17) -0.0017(14) 0.0128(15) 0.0014(16)
O3 0.0282(17) 0.0236(16) 0.0340(18) 0.0034(14) 0.0080(14) 0.0057(13)
O4 0.0263(16) 0.0232(16) 0.0231(16) 0.0017(13) 0.0055(13) -0.0048(13)
C23 0.027(2) 0.031(3) 0.033(3) 0.004(2) -0.003(2) -0.012(2)
C24 0.026(4) 0.045(5) 0.122(10) 0.009(5) 0.004(5) -0.008(3)
C25 0.075(6) 0.048(5) 0.047(4) -0.007(4) -0.002(4) -0.032(4)
C26 0.038(4) 0.036(4) 0.044(4) 0.003(3) -0.002(3) -0.009(3)
C27 0.033(3) 0.039(3) 0.023(2) -0.002(2) 0.009(2) 0.015(2)
C28 0.044(3) 0.050(4) 0.066(4) 0.011(3) 0.026(3) 0.016(3)
C29 0.072(5) 0.047(4) 0.041(3) 0.003(3) 0.024(3) 0.020(3)
C30 0.048(3) 0.045(3) 0.034(3) -0.008(2) 0.008(2) 0.006(3)
C31 0.025(2) 0.030(2) 0.023(2) 0.0015(19) 0.0049(18) 0.0080(19)
C32 0.049(3) 0.040(3) 0.047(3) 0.005(3) 0.002(3) 0.002(3)
C33 0.062(4) 0.071(5) 0.048(4) -0.012(3) 0.010(3) 0.019(4)
C34 0.047(4) 0.044(3) 0.056(4) -0.001(3) 0.008(3) 0.001(3)
C35 0.031(2) 0.023(2) 0.023(2) 0.0013(18) 0.0095(19) -0.0003(19)
C36 0.042(3) 0.034(3) 0.033(3) 0.009(2) 0.005(2) 0.001(2)
C37 0.049(3) 0.039(3) 0.044(3) 0.010(3) 0.023(3) 0.008(3)
C38 0.040(3) 0.030(3) 0.050(3) 0.002(2) 0.014(3) -0.005(2)

loop_
_atom_type_symbol
_atom_type_description
_atom_type_scat_dispersion_real
_atom_type_scat_dispersion_imag
_atom_type_scat_source
C C 0.0033 0.0016 'International Tables Vol C Tables 4.2.6.8 and 6.1.1.4'
H H 0.0000 0.0000 'International Tables Vol C Tables 4.2.6.8 and 6.1.1.4'
Al Al 0.0645 0.0514 'International Tables Vol C Tables 4.2.6.8 and 6.1.1.4'
B B 0.0013 0.0007 'International Tables Vol C Tables 4.2.6.8 and 6.1.1.4'
Cl Cl 0.1484 0.1585 'International Tables Vol C Tables 4.2.6.8 and 6.1.1.4'
F F 0.0171 0.0103 'International Tables Vol C Tables 4.2.6.8 and 6.1.1.4'
N N 0.0061 0.0033 'International Tables Vol C Tables 4.2.6.8 and 6.1.1.4'
O O 0.0106 0.0060 'International Tables Vol C Tables 4.2.6.8 and 6.1.1.4'
P P 0.1023 0.0942 'International Tables Vol C Tables 4.2.6.8 and 6.1.1.4'

loop_
_geom_angle_atom_site_label_1
_geom_angle_atom_site_label_2
_geom_angle_atom_site_label_3
_geom_angle
_geom_angle_site_symmetry_1
_geom_angle_site_symmetry_3
_geom_angle_publ_flag
Cl2 C39 Cl1 110.3(6) . . ?
Cl3 C40 Cl4 113.7(6) . . ?
C1 P1 B1 111.5(2) . 3_666 ?
C1 P1 B1 111.5(2) . . ?
C5 P1 C1 113.4(2) . . ?
C5 P1 B1 116.7(2) . 3_666 ?
C5 P1 B1 115.0(2) . . ?
B1 P1 B1 85.9(2) . 3_666 ?
C17 N1 C11 122.3(3) . . ?
B1 N1 C11 119.1(3) . . ?
B1 N1 C17 118.5(3) . . ?
C2 C1 P1 110.3(3) . . ?
C2 C1 C3 109.2(4) . . ?
C2 C1 C4 110.5(4) . . ?
C3 C1 P1 107.1(3) . . ?
C4 C1 P1 110.0(3) . . ?
C4 C1 C3 109.7(4) . . ?
C6 C5 P1 122.7(3) . . ?
C10 C5 P1 118.4(3) . . ?
C10 C5 C6 118.9(4) . . ?
C7 C6 C5 120.3(5) . . ?
C6 C7 C8 119.8(5) . . ?
C9 C8 C7 121.2(5) . . ?
C8 C9 C10 119.4(5) . . ?
C9 C10 C5 120.4(4) . . ?
N1 C11 C12 111.8(3) . . ?
N1 C11 C16 115.4(3) . . ?
C16 C11 C12 111.5(4) . . ?
C13 C12 C11 110.2(4) . . ?
C14 C13 C12 111.2(4) . . ?
C15 C14 C13 111.5(4) . . ?
C14 C15 C16 111.3(4) . . ?
C11 C16 C15 109.8(4) . . ?
N1 C17 C18 113.6(3) . . ?
N1 C17 C22 114.7(3) . . ?
C22 C17 C18 110.7(4) . . ?
C19 C18 C17 108.7(4) . . ?
C18 C19 C20 110.6(4) . . ?
C21 C20 C19 111.3(4) . . ?
C20 C21 C22 112.4(4) . . ?
C17 C22 C21 109.7(4) . . ?
P1 B1 P1 94.1(2) . 3_666 ?
N1 B1 P1 133.1(3) . 3_666 ?
N1 B1 P1 132.7(3) . . ?
O1 Al1 O2 113.96(19) . . ?
O1 Al1 O3 107.60(18) . . ?
O1 Al1 O4 106.31(17) . . ?
O3 Al1 O2 106.91(18) . . ?
O4 Al1 O2 107.43(17) . . ?
O4 Al1 O3 114.85(17) . . ?
C23 O1 Al1 147.8(3) . . ?
C27 O2 Al1 147.2(3) . . ?
C31 O3 Al1 152.0(3) . . ?
C35 O4 Al1 146.5(3) . . ?
O1 C23 C24 107.0(5) . . ?
O1 C23 C25 109.0(5) . . ?
O1 C23 C26 113.3(4) . . ?
O1 C23 C26A 112.1(9) . . ?
O1 C23 C25A 106.1(9) . . ?
C25 C23 C24 107.4(7) . . ?
C26 C23 C24 108.8(6) . . ?
C26 C23 C25 111.1(6) . . ?
C26A C23 C25A 100.5(12) . . ?
C24A C23 O1 112.9(13) . . ?
C24A C23 C26A 113.8(15) . . ?
C24A C23 C25A 110.4(15) . . ?
F1 C24 C23 112.3(9) . . ?
F2 C24 F1 107.1(8) . . ?
F2 C24 F3 107.7(10) . . ?
F2 C24 C23 112.1(7) . . ?
F3 C24 F1 107.5(8) . . ?
F3 C24 C23 109.8(7) . . ?
F4 C25 F5 107.8(7) . . ?
F4 C25 F6 109.8(8) . . ?
F4 C25 C23 112.1(8) . . ?
F5 C25 F6 108.6(9) . . ?
F5 C25 C23 111.3(7) . . ?
F6 C25 C23 107.2(6) . . ?
F7 C26 F8 108.7(9) . . ?
F7 C26 F9 109.0(7) . . ?
F7 C26 C23 112.8(8) . . ?
F8 C26 F9 107.7(7) . . ?
F8 C26 C23 110.3(7) . . ?
F9 C26 C23 108.2(6) . . ?
O2 C27 C28 111.8(5) . . ?
O2 C27 C29 109.2(4) . . ?
O2 C27 C30 109.5(4) . . ?
C28 C27 C30 106.2(5) . . ?
C29 C27 C28 112.2(5) . . ?
C29 C27 C30 107.7(5) . . ?
F10 C28 F11 105.7(6) . . ?
F10 C28 C27 112.0(5) . . ?
F11 C28 C27 107.2(5) . . ?
F12 C28 F10 109.2(5) . . ?
F12 C28 F11 107.5(5) . . ?
F12 C28 C27 114.8(6) . . ?
F13 C29 C27 109.4(6) . . ?
F14 C29 F13 106.6(6) . . ?
F14 C29 C27 113.2(5) . . ?
F15 C29 F13 107.0(5) . . ?
F15 C29 F14 107.8(6) . . ?
F15 C29 C27 112.6(5) . . ?
F16 C30 F17 109.6(5) . . ?
F16 C30 F18 106.8(5) . . ?
F16 C30 C27 109.6(5) . . ?
F17 C30 F18 107.4(5) . . ?
F17 C30 C27 111.6(5) . . ?
F18 C30 C27 111.8(5) . . ?
O3 C31 C32 108.9(4) . . ?
O3 C31 C33 108.5(4) . . ?
O3 C31 C34 113.1(4) . . ?
C33 C31 C32 107.3(5) . . ?
C34 C31 C32 108.5(4) . . ?
C34 C31 C33 110.4(5) . . ?
F19 C32 C31 109.2(5) . . ?
F20 C32 F19 109.6(6) . . ?
F20 C32 F21 106.0(5) . . ?
F20 C32 C31 110.7(5) . . ?
F21 C32 F19 109.8(5) . . ?
F21 C32 C31 111.5(5) . . ?
F22 C33 F24 109.3(6) . . ?
F22 C33 C31 111.9(6) . . ?
F23 C33 F22 107.9(6) . . ?
F23 C33 F24 108.4(6) . . ?
F23 C33 C31 112.5(6) . . ?
F24 C33 C31 106.8(6) . . ?
F25 C34 C31 107.7(5) . . ?
F26 C34 F25 108.0(5) . . ?
F26 C34 C31 109.8(5) . . ?
F27 C34 F25 110.7(5) . . ?
F27 C34 F26 107.5(5) . . ?
F27 C34 C31 113.1(5) . . ?
O4 C35 C36 111.3(4) . . ?
O4 C35 C37 109.4(4) . . ?
O4 C35 C38 109.0(4) . . ?
C37 C35 C36 109.5(4) . . ?
C37 C35 C38 109.4(4) . . ?
C38 C35 C36 108.1(4) . . ?
F28 C36 F30 106.9(4) . . ?
F28 C36 C35 110.7(4) . . ?
F29 C36 F28 108.1(5) . . ?
F29 C36 F30 107.9(5) . . ?
F29 C36 C35 111.1(4) . . ?
F30 C36 C35 111.9(4) . . ?
F31 C37 F32 106.6(5) . . ?
F31 C37 F33 108.8(5) . . ?
F31 C37 C35 110.6(5) . . ?
F32 C37 C35 112.9(5) . . ?
F33 C37 F32 108.1(5) . . ?
F33 C37 C35 109.8(5) . . ?
F34 C38 F35 107.4(5) . . ?
F34 C38 C35 110.8(4) . . ?
F35 C38 C35 112.2(5) . . ?
F36 C38 F34 108.2(5) . . ?
F36 C38 F35 107.8(5) . . ?
F36 C38 C35 110.3(4) . . ?
F9A C26A C23 116(3) . . ?
F9A C26A F7A 106(2) . . ?
F9A C26A F8A 107(2) . . ?
F7A C26A C23 114(3) . . ?
F8A C26A C23 106.8(19) . . ?
F8A C26A F7A 106(2) . . ?
F6A C25A C23 119(2) . . ?
F6A C25A F5A 104(2) . . ?
F6A C25A F4A 128(3) . . ?
F5A C25A C23 112(2) . . ?
F4A C25A C23 102(3) . . ?
F4A C25A F5A 88(3) . . ?
F1A C24A C23 114(3) . . ?
F1A C24A F3A 104(3) . . ?
F3A C24A C23 111(4) . . ?
F2A C24A C23 118(3) . . ?
F2A C24A F1A 104(3) . . ?
F2A C24A F3A 104(3) . . ?

loop_
_geom_bond_atom_site_label_1
_geom_bond_atom_site_label_2
_geom_bond_distance
_geom_bond_site_symmetry_2
_geom_bond_publ_flag
Cl1 C39 1.776(11) . ?
Cl2 C39 1.699(12) . ?
Cl3 C40 1.707(14) . ?
Cl4 C40 1.791(14) . ?
P1 C1 1.884(4) . ?
P1 C5 1.803(5) . ?
P1 B1 1.979(5) . ?
P1 B1 1.982(5) 3_666 ?
N1 C11 1.500(5) . ?
N1 C17 1.493(5) . ?
N1 B1 1.375(6) . ?
C1 C2 1.521(6) . ?
C1 C3 1.538(6) . ?
C1 C4 1.531(6) . ?
C5 C6 1.401(6) . ?
C5 C10 1.400(6) . ?
C6 C7 1.380(7) . ?
C7 C8 1.385(8) . ?
C8 C9 1.370(8) . ?
C9 C10 1.393(7) . ?
C11 C12 1.537(6) . ?
C11 C16 1.522(6) . ?
C12 C13 1.535(6) . ?
C13 C14 1.521(8) . ?
C14 C15 1.513(7) . ?
C15 C16 1.532(6) . ?
C17 C18 1.536(6) . ?
C17 C22 1.533(6) . ?
C18 C19 1.520(6) . ?
C19 C20 1.527(7) . ?
C20 C21 1.524(7) . ?
C21 C22 1.547(6) . ?
Al1 O1 1.718(3) . ?
Al1 O2 1.724(4) . ?
Al1 O3 1.723(3) . ?
Al1 O4 1.722(3) . ?
F1 C24 1.346(10) . ?
F2 C24 1.313(12) . ?
F3 C24 1.340(14) . ?
F4 C25 1.338(11) . ?
F5 C25 1.339(9) . ?
F6 C25 1.428(14) . ?
F7 C26 1.313(10) . ?
F8 C26 1.331(10) . ?
F9 C26 1.349(11) . ?
F10 C28 1.329(8) . ?
F11 C28 1.390(8) . ?
F12 C28 1.303(8) . ?
F13 C29 1.362(8) . ?
F14 C29 1.347(7) . ?
F15 C29 1.328(8) . ?
F16 C30 1.319(7) . ?
F17 C30 1.328(7) . ?
F18 C30 1.337(7) . ?
F19 C32 1.358(7) . ?
F20 C32 1.317(8) . ?
F21 C32 1.353(7) . ?
F22 C33 1.342(8) . ?
F23 C33 1.302(8) . ?
F24 C33 1.399(10) . ?
F25 C34 1.391(8) . ?
F26 C34 1.347(7) . ?
F27 C34 1.319(8) . ?
F28 C36 1.335(7) . ?
F29 C36 1.308(7) . ?
F30 C36 1.348(6) . ?
F31 C37 1.320(7) . ?
F32 C37 1.342(7) . ?
F33 C37 1.331(7) . ?
F34 C38 1.331(7) . ?
F35 C38 1.345(7) . ?
F36 C38 1.329(7) . ?
O1 C23 1.353(6) . ?
O2 C27 1.355(6) . ?
O3 C31 1.345(6) . ?
O4 C35 1.349(5) . ?
C23 C24 1.569(11) . ?
C23 C25 1.545(10) . ?
C23 C26 1.533(9) . ?
C23 C26A 1.58(3) . ?
C23 C25A 1.62(3) . ?
C23 C24A 1.35(5) . ?
C27 C28 1.518(8) . ?
C27 C29 1.514(8) . ?
C27 C30 1.604(9) . ?
C31 C32 1.566(8) . ?
C31 C33 1.550(8) . ?
C31 C34 1.544(8) . ?
C35 C36 1.561(7) . ?
C35 C37 1.555(7) . ?
C35 C38 1.557(7) . ?
F9A C26A 1.36(3) . ?
C26A F7A 1.36(3) . ?
C26A F8A 1.36(3) . ?
C25A F6A 1.30(2) . ?
C25A F5A 1.30(3) . ?
C25A F4A 1.30(3) . ?
C24A F1A 1.32(3) . ?
C24A F3A 1.33(4) . ?
C24A F2A 1.31(3) . ?
